data_1517543
loop_
_publ_author_name
'Suh, Hee-Won'
'Guard, Louise M.'
'Hazari, Nilay'

_publ_section_title
;
 A mechanistic study of allene carboxylation with CO2resulting in the
 development of a Pd(ii) pincer complex for the catalytic hydroboration of
 CO2
;
_journal_issue 10
_journal_name_full 'Chemical Science'
_journal_page_first 3859
_journal_paper_doi 10.1039/C4SC01110D
_journal_volume 5
_journal_year 2014
_chemical_formula_moiety 'C42 H64 P2 Pd Si, C5 H12'
_chemical_formula_sum 'C47 H76 P2 Pd Si'
_chemical_formula_weight 837.50
_chemical_name_systematic
;
 ? 
;
_space_group_crystal_system monoclinic
_space_group_IT_number 14
_space_group_name_Hall '-P 2yn'
_space_group_name_H-M_alt 'P 1 21/n 1'
_symmetry_space_group_name_Hall '-P 2yn'
_symmetry_space_group_name_H-M 'P 1 21/n 1'
_atom_sites_solution_hydrogens geom
_atom_sites_solution_primary direct
_atom_sites_solution_secondary difmap
_audit_creation_date 2013-01-24
_audit_creation_method
;
  Olex2 1.2
  (compiled Dec  5 2012 16:17:34, GUI svn.r4385)
;
_cell_angle_alpha 90.00
_cell_angle_beta 106.453(7)
_cell_angle_gamma 90.00
_cell_formula_units_Z 4
_cell_length_a 14.8954(3)
_cell_length_b 18.9114(3)
_cell_length_c 16.6032(12)
_cell_measurement_reflns_used 46969
_cell_measurement_temperature 93
_cell_measurement_theta_max 63.7
_cell_measurement_theta_min 2.3
_cell_volume 4485.5(4)
_computing_cell_refinement 'CrystalClear-SM Expert 2.0 r12 (Rigaku, 2011)'
_computing_data_collection 'CrystalClear-SM Expert 2.0 r12 (Rigaku, 2011)'
_computing_data_reduction 'CrystalClear-SM Expert 2.0 r12 (Rigaku, 2011)'
_computing_molecular_graphics
;
O. V. Dolomanov, L. J. Bourhis, R. J. Gildea, J. A. K. Howard and H. Puschmann,
OLEX2: a complete structure solution, refinement and analysis program.
J. Appl. Cryst. (2009). 42, 339-341.
;
_computing_publication_material
;
O. V. Dolomanov, L. J. Bourhis, R. J. Gildea, J. A. K. Howard and H. Puschmann,
OLEX2: a complete structure solution, refinement and analysis program.
J. Appl. Cryst. (2009). 42, 339-341.
;
_computing_structure_refinement 'SHELXL-97 (Sheldrick, 2008)'
_computing_structure_solution 'SHELXS-97 (Sheldrick, 2008)'
_diffrn_ambient_temperature 93
_diffrn_detector CCD
_diffrn_detector_area_resol_mean 22.2
_diffrn_measured_fraction_theta_full 0.993
_diffrn_measured_fraction_theta_max 0.993
_diffrn_measurement_details
;
scan:
    Number of images: 360
               Slice: -48.0000 - 132.0000
         Image width: 0.5000
            Exp time: 1.0000
       Rotation axis: Omega
               Omega: 0.0000
               Kappa: 0.0000
                 Phi: 0.0000
                 XTD: 50.0000
              2theta: 42.0000
scan:
    Number of images: 360
               Slice: -48.0000 - 132.0000
         Image width: 0.5000
            Exp time: 1.0000
       Rotation axis: Omega
               Omega: 0.0000
               Kappa: 15.0000
                 Phi: 180.0000
                 XTD: 50.0000
              2theta: 42.0000
scan:
    Number of images: 344
               Slice: -48.0000 - 124.0000
         Image width: 0.5000
            Exp time: 1.0000
       Rotation axis: Omega
               Omega: 0.0000
               Kappa: 30.0000
                 Phi: 90.0000
                 XTD: 50.0000
              2theta: 42.0000
scan:
    Number of images: 348
               Slice: -48.0000 - 126.0000
         Image width: 0.5000
            Exp time: 1.0000
       Rotation axis: Omega
               Omega: 0.0000
               Kappa: 45.0000
                 Phi: 180.0000
                 XTD: 50.0000
              2theta: 42.0000
scan:
    Number of images: 270
               Slice: -14.0000 - 121.0000
         Image width: 0.5000
            Exp time: 1.0000
       Rotation axis: Omega
               Omega: 0.0000
               Kappa: 45.0000
                 Phi: 0.0000
                 XTD: 50.0000
              2theta: 42.0000
scan:
    Number of images: 360
               Slice: -48.0000 - 132.0000
         Image width: 0.5000
            Exp time: 1.0000
       Rotation axis: Omega
               Omega: 0.0000
               Kappa: 45.0000
                 Phi: 90.0000
                 XTD: 50.0000
              2theta: 42.0000
scan:
    Number of images: 240
               Slice: -18.0000 - 102.0000
         Image width: 0.5000
            Exp time: 1.0000
       Rotation axis: Omega
               Omega: 0.0000
               Kappa: 0.0000
                 Phi: 180.0000
                 XTD: 50.0000
              2theta: 42.0000
scan:
    Number of images: 360
               Slice: 0.0000 - 180.0000
         Image width: 0.5000
            Exp time: 3.0000
       Rotation axis: Omega
               Omega: 0.0000
               Kappa: 15.0000
                 Phi: 90.0000
                 XTD: 50.0000
              2theta: 90.0000
scan:
    Number of images: 360
               Slice: 0.0000 - 180.0000
         Image width: 0.5000
            Exp time: 3.0000
       Rotation axis: Omega
               Omega: 0.0000
               Kappa: 15.0000
                 Phi: 0.0000
                 XTD: 50.0000
              2theta: 90.0000
scan:
    Number of images: 360
               Slice: 0.0000 - 180.0000
         Image width: 0.5000
            Exp time: 3.0000
       Rotation axis: Omega
               Omega: 0.0000
               Kappa: 0.0000
                 Phi: 0.0000
                 XTD: 50.0000
              2theta: 90.0000
scan:
    Number of images: 360
               Slice: 0.0000 - 180.0000
         Image width: 0.5000
            Exp time: 3.0000
       Rotation axis: Omega
               Omega: 0.0000
               Kappa: 15.0000
                 Phi: 180.0000
                 XTD: 50.0000
              2theta: 90.0000
scan:
    Number of images: 360
               Slice: 0.0000 - 180.0000
         Image width: 0.5000
            Exp time: 3.0000
       Rotation axis: Omega
               Omega: 0.0000
               Kappa: 45.0000
                 Phi: 0.0000
                 XTD: 50.0000
              2theta: 90.0000
scan:
    Number of images: 360
               Slice: 0.0000 - 180.0000
         Image width: 0.5000
            Exp time: 3.0000
       Rotation axis: Omega
               Omega: 0.0000
               Kappa: 30.0000
                 Phi: 180.0000
                 XTD: 50.0000
              2theta: 90.0000
scan:
    Number of images: 360
               Slice: 0.0000 - 180.0000
         Image width: 0.5000
            Exp time: 3.0000
       Rotation axis: Omega
               Omega: 0.0000
               Kappa: 30.0000
                 Phi: 90.0000
                 XTD: 50.0000
              2theta: 90.0000
scan:
    Number of images: 328
               Slice: 0.0000 - 164.0000
         Image width: 0.5000
            Exp time: 3.0000
       Rotation axis: Omega
               Omega: 0.0000
               Kappa: 45.0000
                 Phi: 180.0000
                 XTD: 50.0000
              2theta: 90.0000
scan:
    Number of images: 360
               Slice: 0.0000 - 180.0000
         Image width: 0.5000
            Exp time: 3.0000
       Rotation axis: Omega
               Omega: 0.0000
               Kappa: 45.0000
                 Phi: 90.0000
                 XTD: 50.0000
              2theta: 90.0000
;
_diffrn_measurement_device
;
AFC11 (Left): Eulerian 3 circle
;
_diffrn_measurement_device_type 'Rigaku Saturn 944+ CCD'
_diffrn_measurement_method \w
_diffrn_measurement_specimen_support Unknown
_diffrn_orient_matrix_type FS_PROCESS
_diffrn_orient_matrix_UB_11 -0.030047
_diffrn_orient_matrix_UB_12 0.006508
_diffrn_orient_matrix_UB_13 -0.061526
_diffrn_orient_matrix_UB_21 0.041364
_diffrn_orient_matrix_UB_22 0.041642
_diffrn_orient_matrix_UB_23 -0.000038
_diffrn_orient_matrix_UB_31 0.047816
_diffrn_orient_matrix_UB_32 -0.031933
_diffrn_orient_matrix_UB_33 -0.012590
_diffrn_radiation_monochromator confocal
_diffrn_radiation_type CuKa
_diffrn_radiation_wavelength 1.54178
_diffrn_reflns_av_R_equivalents 0.0419
_diffrn_reflns_av_unetI/netI 0.0243
_diffrn_reflns_limit_h_max 17
_diffrn_reflns_limit_h_min -16
_diffrn_reflns_limit_k_max 21
_diffrn_reflns_limit_k_min -20
_diffrn_reflns_limit_l_max 18
_diffrn_reflns_limit_l_min -19
_diffrn_reflns_number 52296
_diffrn_reflns_theta_full 63.69
_diffrn_reflns_theta_max 63.69
_diffrn_reflns_theta_min 3.52
_diffrn_source 'Rotating Anode'
_diffrn_source_current 40.0
_diffrn_source_power 2.0
_diffrn_source_voltage 50.0
_diffrn_standards_decay_% 0
_diffrn_standards_interval_count 0
_diffrn_standards_interval_time 0
_diffrn_standards_number 0
_exptl_absorpt_coefficient_mu 4.477
_exptl_absorpt_correction_T_max 1.000
_exptl_absorpt_correction_T_min 0.724
_exptl_absorpt_correction_type multi-scan
_exptl_absorpt_process_details 'Jacobson, R. (1998) Private Communication'
_exptl_crystal_colour colourless
_exptl_crystal_colour_primary colourless
_exptl_crystal_density_diffrn 1.240
_exptl_crystal_density_method 'not measured'
_exptl_crystal_description Block
_exptl_crystal_F_000 1792
_exptl_crystal_size_max 0.2
_exptl_crystal_size_mid 0.2
_exptl_crystal_size_min 0.2
_refine_diff_density_max 0.968
_refine_diff_density_min -0.990
_refine_diff_density_rms 0.078
_refine_ls_extinction_method none
_refine_ls_goodness_of_fit_ref 1.030
_refine_ls_hydrogen_treatment constr
_refine_ls_matrix_type full
_refine_ls_number_parameters 465
_refine_ls_number_reflns 7332
_refine_ls_number_restraints 37
_refine_ls_restrained_S_all 1.030
_refine_ls_R_factor_all 0.0418
_refine_ls_R_factor_gt 0.0398
_refine_ls_shift/su_max 0.001
_refine_ls_shift/su_mean 0.000
_refine_ls_structure_factor_coef Fsqd
_refine_ls_weighting_details 'calc w=1/[\s^2^(Fo^2^)+(0.0690P)^2^+5.4438P] where P=(Fo^2^+2Fc^2^)/3'
_refine_ls_weighting_scheme calc
_refine_ls_wR_factor_gt 0.1061
_refine_ls_wR_factor_ref 0.1077
_reflns_number_gt 6896
_reflns_number_total 7332
_reflns_threshold_expression >2sigma(I)
_cod_duplicate_entry 1516328
_cod_data_source_file c4sc01110d2.cif
_cod_data_source_block 00713008
_cod_depositor_comments
;

2019-03-16
Z value and formula fixed to values more according to usual
chemical conventions.                 miguel
;
_cod_original_formula_weight 418.75
_cod_original_formula_units_Z 8
_cod_original_cell_volume 4485.5(3)
_cod_original_formula_sum 'C23.50 H38 P Pd0.50 Si0.50'
_cod_database_code 1517543
_olex2_refinement_description
;
1. Fixed Uiso
 At 1.2 times of:
  H26 of C26, H11 of C11, {H42a,H42b} of C42, {H40a,H40b} of C40, {H2a,H2b}
  of C2, {H39a,H39b} of C39, H10 of C10, {H38a,H38b} of C38, {H32a,H32b} of C32,
   H8 of C8, H29 of C29, H31 of C31, H37 of C37, H27 of C27, H3 of C3, H9 of C9,
   {H18a,H18b} of C18, H28 of C28, {H21a,H21b} of C21, {H22a,H22b} of C22,
  {H16a,H16b} of C16, {H33a,H33b} of C33, {H17a,H17b} of C17, {H35a,H35b} of
  C35, {H34a,H34b} of C34, {H1Ba,H1Bb} of C1B, {H1Da,H1Db} of C1D, H19 of C19,
  {H20a,H20b} of C20, {H14a,H14b} of C14, {H41a,H41b} of C41, {H15a,H15b} of
  C15, {H24a,H24b} of C24, {H36a,H36b} of C36, H13 of C13, {H23a,H23b} of C23,
  {H1Wa,H1Wb} of C1W
 At 1.5 times of:
  {H5a,H5b,H5c} of C5, {H6a,H6b,H6c} of C6, {H1Aa,H1Ab,H1Ac} of C1A, {H1Ca,
  H1Cb,H1Cc} of C1C, {H1a,H1b,H1c} of C1
2. Restrained distances
 C1C-C1D ~ C1D-C1W
 with sigma of 0.02
 C1D-C1W ~ C1W-C1B
 with sigma of 0.02
 C1W-C1B ~ C1B-C1A
 with sigma of 0.02
3. Rigid bond restraints
 C1A, C1B, C1W, C1D, C1C
 with sigma for 1-2 distances of 0.01 and sigma for 1-3 distances of 0.01
4. Uiso/Uaniso restraints and constraints
C1A ~ C1B ~ C1W ~ C1D ~ C1C: within 1.7A with sigma of 0.04 and sigma for terminal atoms of 0.08
5.a Ternary CH refined with riding coordinates:
 C37(H37), C31(H31), C19(H19), C13(H13)
5.b Secondary CH2 refined with riding coordinates:
 C38(H38a,H38b), C42(H42a,H42b), C2(H2a,H2b), C39(H39a,H39b), C40(H40a,H40b),
 C32(H32a,H32b), C20(H20a,H20b), C14(H14a,H14b), C41(H41a,H41b), C15(H15a,H15b),
  C24(H24a,H24b), C36(H36a,H36b), C23(H23a,H23b), C18(H18a,H18b), C21(H21a,
 H21b), C22(H22a,H22b), C16(H16a,H16b), C33(H33a,H33b), C17(H17a,H17b),
 C35(H35a,H35b), C34(H34a,H34b), C1B(H1Ba,H1Bb), C1D(H1Da,H1Db), C1W(H1Wa,H1Wb)
5.c Aromatic/amide H refined with riding coordinates:
 C11(H11), C26(H26), C10(H10), C8(H8), C27(H27), C29(H29), C3(H3), C9(H9),
 C28(H28)
5.d Idealised Me refined as rotating group:
 C1(H1a,H1b,H1c), C5(H5a,H5b,H5c), C6(H6a,H6b,H6c), C1A(H1Aa,H1Ab,H1Ac),
 C1C(H1Ca,H1Cb,H1Cc)
;

loop_
_space_group_symop_id
_space_group_symop_operation_xyz
1 'x, y, z'
2 '-x+1/2, y+1/2, -z+1/2'
3 '-x, -y, -z'
4 'x-1/2, -y-1/2, z-1/2'

loop_
_atom_site_label
_atom_site_type_symbol
_atom_site_fract_x
_atom_site_fract_y
_atom_site_fract_z
_atom_site_U_iso_or_equiv
_atom_site_adp_type
_atom_site_occupancy
_atom_site_symmetry_multiplicity
_atom_site_calc_flag
_atom_site_refinement_flags
_atom_site_disorder_assembly
_atom_site_disorder_group
Pd1 Pd 0.843417(14) 0.303580(11) 0.801886(12) 0.02170(9) Uani 1 1 d . . .
P1 P 0.68783(5) 0.27631(4) 0.75090(4) 0.02150(16) Uani 1 1 d . . .
P2 P 0.93266(5) 0.25990(4) 0.70978(4) 0.02295(17) Uani 1 1 d . . .
Si1 Si 0.80355(6) 0.34706(4) 0.91654(5) 0.02674(19) Uani 1 1 d . . .
C38 C 0.8920(2) 0.13375(16) 0.61762(18) 0.0283(6) Uani 1 1 d . . .
H38A H 0.8297 0.1362 0.6249 0.034 Uiso 1 1 calc R . .
H38B H 0.8916 0.1603 0.5675 0.034 Uiso 1 1 calc R . .
C12 C 0.6200(2) 0.30596(15) 0.82091(19) 0.0251(6) Uani 1 1 d . . .
C25 C 1.0277(2) 0.29566(15) 0.79366(19) 0.0260(7) Uani 1 1 d . . .
C11 C 0.5221(2) 0.30361(16) 0.7998(2) 0.0301(7) Uani 1 1 d . . .
H11 H 0.4880 0.2858 0.7479 0.036 Uiso 1 1 calc R . .
C26 C 1.1249(2) 0.29507(17) 0.8062(2) 0.0321(7) Uani 1 1 d . . .
H26 H 1.1507 0.2726 0.7682 0.039 Uiso 1 1 calc R . .
C42 C 0.9689(2) 0.12369(16) 0.77300(18) 0.0282(6) Uani 1 1 d . . .
H42A H 1.0158 0.1443 0.8201 0.034 Uiso 1 1 calc R . .
H42B H 0.9092 0.1251 0.7856 0.034 Uiso 1 1 calc R . .
C2 C 0.8670(3) 0.29998(19) 1.0173(2) 0.0395(8) Uani 1 1 d . . .
H2A H 0.9331 0.3114 1.0305 0.047 Uiso 1 1 calc R . .
H2B H 0.8442 0.3184 1.0624 0.047 Uiso 1 1 calc R . .
C39 C 0.9167(2) 0.05666(17) 0.60637(19) 0.0322(7) Uani 1 1 d . . .
H39A H 0.8687 0.0360 0.5602 0.039 Uiso 1 1 calc R . .
H39B H 0.9755 0.0547 0.5922 0.039 Uiso 1 1 calc R . .
C30 C 0.9854(2) 0.32719(16) 0.84967(18) 0.0264(6) Uani 1 1 d . . .
C40 C 0.9250(2) 0.01394(17) 0.68542(19) 0.0326(7) Uani 1 1 d . . .
H40A H 0.9451 -0.0337 0.6775 0.039 Uiso 1 1 calc R . .
H40B H 0.8641 0.0109 0.6955 0.039 Uiso 1 1 calc R . .
C10 C 0.4760(2) 0.32789(18) 0.8562(2) 0.0338(7) Uani 1 1 d . . .
H10 H 0.4110 0.3269 0.8420 0.041 Uiso 1 1 calc R . .
C8 C 0.6238(2) 0.35697(17) 0.95447(19) 0.0316(7) Uani 1 1 d . . .
H8 H 0.6573 0.3746 1.0066 0.038 Uiso 1 1 calc R . .
C7 C 0.6725(2) 0.33406(16) 0.89810(18) 0.0264(6) Uani 1 1 d . . .
C27 C 1.1815(2) 0.32863(18) 0.8765(2) 0.0352(7) Uani 1 1 d . . .
H27 H 1.2462 0.3284 0.8866 0.042 Uiso 1 1 calc R . .
C29 C 1.0451(2) 0.36215(17) 0.91921(19) 0.0302(7) Uani 1 1 d . . .
H29 H 1.0199 0.3852 0.9573 0.036 Uiso 1 1 calc R . .
C37 C 0.9625(2) 0.16721(16) 0.69399(17) 0.0249(6) Uani 1 1 d . . .
H37 H 1.0241 0.1667 0.6838 0.030 Uiso 1 1 calc R . .
C32 C 1.0204(2) 0.29262(17) 0.5818(2) 0.0325(7) Uani 1 1 d . . .
H32A H 1.0749 0.3109 0.6235 0.039 Uiso 1 1 calc R . .
H32B H 1.0295 0.2423 0.5760 0.039 Uiso 1 1 calc R . .
C31 C 0.9335(2) 0.30460(15) 0.61137(19) 0.0268(7) Uani 1 1 d . . .
H31 H 0.8802 0.2860 0.5673 0.032 Uiso 1 1 calc R . .
C19 C 0.6266(2) 0.31720(15) 0.64913(17) 0.0240(6) Uani 1 1 d . . .
H19 H 0.5600 0.3051 0.6360 0.029 Uiso 1 1 calc R . .
C20 C 0.6636(2) 0.28976(17) 0.57807(18) 0.0291(7) Uani 1 1 d . . .
H20A H 0.6514 0.2394 0.5710 0.035 Uiso 1 1 calc R . .
H20B H 0.7308 0.2967 0.5930 0.035 Uiso 1 1 calc R . .
C14 C 0.7068(2) 0.13889(16) 0.81677(19) 0.0291(7) Uani 1 1 d . . .
H14A H 0.7718 0.1520 0.8413 0.035 Uiso 1 1 calc R . .
H14B H 0.6726 0.1507 0.8567 0.035 Uiso 1 1 calc R . .
C41 C 0.9947(2) 0.04705(17) 0.76178(19) 0.0312(7) Uani 1 1 d . . .
H41A H 0.9952 0.0202 0.8117 0.037 Uiso 1 1 calc R . .
H41B H 1.0571 0.0452 0.7547 0.037 Uiso 1 1 calc R . .
C15 C 0.7001(2) 0.05954(17) 0.7998(2) 0.0351(7) Uani 1 1 d . . .
H15A H 0.7218 0.0345 0.8528 0.042 Uiso 1 1 calc R . .
H15B H 0.7412 0.0471 0.7659 0.042 Uiso 1 1 calc R . .
C24 C 0.6359(2) 0.39755(16) 0.65707(18) 0.0288(7) Uani 1 1 d . . .
H24A H 0.6077 0.4138 0.6998 0.035 Uiso 1 1 calc R . .
H24B H 0.7017 0.4102 0.6749 0.035 Uiso 1 1 calc R . .
C36 C 0.9163(2) 0.38411(16) 0.6178(2) 0.0309(7) Uani 1 1 d . . .
H36A H 0.8596 0.3912 0.6346 0.037 Uiso 1 1 calc R . .
H36B H 0.9680 0.4048 0.6606 0.037 Uiso 1 1 calc R . .
C1 C 0.8240(2) 0.44442(18) 0.9402(2) 0.0379(8) Uani 1 1 d . . .
H1A H 0.8897 0.4545 0.9527 0.057 Uiso 1 1 calc R . .
H1B H 0.8024 0.4566 0.9877 0.057 Uiso 1 1 calc R . .
H1C H 0.7904 0.4716 0.8923 0.057 Uiso 1 1 calc R . .
C13 C 0.6666(2) 0.18064(16) 0.73546(18) 0.0244(6) Uani 1 1 d . . .
H13 H 0.7016 0.1653 0.6967 0.029 Uiso 1 1 calc R . .
C23 C 0.5886(2) 0.43461(17) 0.57412(19) 0.0338(7) Uani 1 1 d . . .
H23A H 0.5217 0.4261 0.5591 0.041 Uiso 1 1 calc R . .
H23B H 0.5989 0.4852 0.5807 0.041 Uiso 1 1 calc R . .
C3 C 0.8569(2) 0.22194(19) 1.0157(2) 0.0344(7) Uani 1 1 d . . .
H3 H 0.8798 0.1986 0.9763 0.041 Uiso 1 1 calc R . .
C9 C 0.5274(2) 0.35381(17) 0.9340(2) 0.0348(7) Uani 1 1 d . . .
H9 H 0.4966 0.3690 0.9725 0.042 Uiso 1 1 calc R . .
C18 C 0.5645(2) 0.15776(17) 0.6955(2) 0.0364(8) Uani 1 1 d . . .
H18A H 0.5277 0.1682 0.7338 0.044 Uiso 1 1 calc R . .
H18B H 0.5384 0.1843 0.6442 0.044 Uiso 1 1 calc R . .
C28 C 1.1413(2) 0.36264(17) 0.9317(2) 0.0338(7) Uani 1 1 d . . .
H28 H 1.1795 0.3862 0.9779 0.041 Uiso 1 1 calc R . .
C21 C 0.6179(2) 0.32756(18) 0.49507(18) 0.0322(7) Uani 1 1 d . . .
H21A H 0.6471 0.3117 0.4529 0.039 Uiso 1 1 calc R . .
H21B H 0.5521 0.3151 0.4761 0.039 Uiso 1 1 calc R . .
C22 C 0.6275(2) 0.40767(17) 0.50425(19) 0.0344(7) Uani 1 1 d . . .
H22A H 0.6930 0.4206 0.5166 0.041 Uiso 1 1 calc R . .
H22B H 0.5942 0.4299 0.4517 0.041 Uiso 1 1 calc R . .
C16 C 0.6006(2) 0.03552(18) 0.7547(2) 0.0379(8) Uani 1 1 d . . .
H16A H 0.6014 -0.0140 0.7395 0.045 Uiso 1 1 calc R . .
H16B H 0.5615 0.0403 0.7922 0.045 Uiso 1 1 calc R . .
C33 C 1.0111(3) 0.32913(19) 0.4979(2) 0.0384(8) Uani 1 1 d . . .
H33A H 0.9603 0.3077 0.4549 0.046 Uiso 1 1 calc R . .
H33B H 1.0684 0.3226 0.4819 0.046 Uiso 1 1 calc R . .
C17 C 0.5593(2) 0.07906(18) 0.6760(2) 0.0401(8) Uani 1 1 d . . .
H17A H 0.4945 0.0656 0.6514 0.048 Uiso 1 1 calc R . .
H17B H 0.5932 0.0692 0.6353 0.048 Uiso 1 1 calc R . .
C35 C 0.9066(3) 0.42095(18) 0.5342(2) 0.0393(8) Uani 1 1 d . . .
H35A H 0.8511 0.4035 0.4928 0.047 Uiso 1 1 calc R . .
H35B H 0.8988 0.4714 0.5407 0.047 Uiso 1 1 calc R . .
C4 C 0.8198(2) 0.1807(2) 1.0626(2) 0.0479(10) Uani 1 1 d . . .
C34 C 0.9921(3) 0.40804(18) 0.5032(2) 0.0411(8) Uani 1 1 d . . .
H34A H 1.0462 0.4305 0.5412 0.049 Uiso 1 1 calc R . .
H34B H 0.9821 0.4293 0.4482 0.049 Uiso 1 1 calc R . .
C5 C 0.7816(3) 0.2104(3) 1.1308(3) 0.0772(17) Uani 1 1 d . . .
H5A H 0.8143 0.2532 1.1523 0.116 Uiso 1 1 calc R . .
H5B H 0.7902 0.1765 1.1754 0.116 Uiso 1 1 calc R . .
H5C H 0.7161 0.2204 1.1080 0.116 Uiso 1 1 calc R . .
C6 C 0.8106(4) 0.1022(3) 1.0495(3) 0.0776(16) Uani 1 1 d . . .
H6A H 0.7456 0.0894 1.0333 0.116 Uiso 1 1 calc R . .
H6B H 0.8422 0.0784 1.1007 0.116 Uiso 1 1 calc R . .
H6C H 0.8381 0.0886 1.0060 0.116 Uiso 1 1 calc R . .
C1A C 1.3048(4) 0.4932(3) 0.8570(3) 0.0719(13) Uani 1 1 d DU A 1
H1AA H 1.3166 0.5431 0.8632 0.108 Uiso 1 1 calc R A 1
H1AB H 1.3630 0.4680 0.8741 0.108 Uiso 1 1 calc R A 1
H1AC H 1.2659 0.4791 0.8915 0.108 Uiso 1 1 calc R A 1
C1B C 1.2559(4) 0.4767(3) 0.7665(3) 0.0743(13) Uani 1 1 d DU A 1
H1BA H 1.2939 0.4930 0.7316 0.089 Uiso 1 1 calc R A 1
H1BB H 1.2486 0.4259 0.7596 0.089 Uiso 1 1 calc R A 1
C1C C 1.2263(4) 0.6301(3) 0.7047(4) 0.0928(19) Uani 1 1 d DU A 1
H1CA H 1.2193 0.6105 0.6499 0.139 Uiso 1 1 calc R A 1
H1CB H 1.2900 0.6248 0.7382 0.139 Uiso 1 1 calc R A 1
H1CC H 1.2102 0.6794 0.6996 0.139 Uiso 1 1 calc R A 1
C1D C 1.1626(4) 0.5918(3) 0.7459(5) 0.107(2) Uani 1 1 d DU A 1
H1DA H 1.0992 0.6085 0.7212 0.128 Uiso 1 1 calc R A 1
H1DB H 1.1803 0.6045 0.8050 0.128 Uiso 1 1 calc R A 1
C1W C 1.1630(3) 0.5107(3) 0.7390(4) 0.0797(15) Uani 1 1 d DU A 1
H1WA H 1.1244 0.4915 0.7721 0.096 Uiso 1 1 calc R A 1
H1WB H 1.1338 0.4978 0.6809 0.096 Uiso 1 1 calc R A 1

loop_
_atom_site_aniso_label
_atom_site_aniso_U_11
_atom_site_aniso_U_22
_atom_site_aniso_U_33
_atom_site_aniso_U_23
_atom_site_aniso_U_13
_atom_site_aniso_U_12
Pd1 0.02103(14) 0.02469(15) 0.01788(13) -0.00067(7) 0.00307(9) 0.00013(7)
P1 0.0213(4) 0.0244(4) 0.0177(3) -0.0001(3) 0.0036(3) 0.0021(3)
P2 0.0232(4) 0.0244(4) 0.0216(4) -0.0004(3) 0.0069(3) -0.0002(3)
Si1 0.0280(4) 0.0322(4) 0.0181(4) -0.0027(3) 0.0034(3) 0.0004(3)
C38 0.0308(16) 0.0300(17) 0.0240(15) -0.0001(12) 0.0078(12) -0.0019(13)
C12 0.0267(16) 0.0241(16) 0.0254(15) 0.0026(11) 0.0090(13) 0.0031(11)
C25 0.0251(16) 0.0230(15) 0.0276(16) 0.0038(12) 0.0035(13) -0.0028(11)
C11 0.0296(17) 0.0308(18) 0.0300(17) -0.0017(12) 0.0088(14) 0.0009(12)
C26 0.0272(17) 0.0348(18) 0.0350(18) 0.0036(13) 0.0099(14) -0.0018(13)
C42 0.0307(16) 0.0275(16) 0.0242(15) 0.0003(12) 0.0040(12) -0.0043(12)
C2 0.038(2) 0.056(2) 0.0208(16) -0.0009(14) 0.0021(14) 0.0002(15)
C39 0.0439(19) 0.0278(17) 0.0272(16) -0.0031(13) 0.0140(14) -0.0032(14)
C30 0.0301(16) 0.0227(15) 0.0253(15) 0.0034(12) 0.0060(12) 0.0003(12)
C40 0.0430(19) 0.0264(17) 0.0309(16) 0.0002(13) 0.0146(14) -0.0037(13)
C10 0.0296(17) 0.0350(18) 0.0410(18) 0.0033(15) 0.0172(14) 0.0029(14)
C8 0.0428(19) 0.0309(17) 0.0231(15) 0.0011(12) 0.0129(13) 0.0011(14)
C7 0.0332(16) 0.0256(16) 0.0221(14) 0.0026(12) 0.0107(12) 0.0034(12)
C27 0.0228(16) 0.0390(19) 0.0409(18) 0.0046(15) 0.0042(13) -0.0052(14)
C29 0.0289(16) 0.0302(17) 0.0273(15) -0.0022(12) 0.0008(12) -0.0032(13)
C37 0.0234(14) 0.0254(16) 0.0259(15) 0.0022(12) 0.0069(11) -0.0024(12)
C32 0.0389(19) 0.0294(17) 0.0342(17) 0.0018(13) 0.0183(15) 0.0026(13)
C31 0.0287(16) 0.0266(17) 0.0261(16) -0.0012(11) 0.0094(13) -0.0004(11)
C19 0.0260(15) 0.0247(15) 0.0193(14) -0.0001(11) 0.0033(11) 0.0034(12)
C20 0.0353(17) 0.0290(16) 0.0216(15) -0.0021(12) 0.0059(13) 0.0056(13)
C14 0.0274(15) 0.0326(17) 0.0258(15) 0.0054(13) 0.0048(12) 0.0020(13)
C41 0.0344(17) 0.0282(17) 0.0297(16) 0.0046(13) 0.0069(13) -0.0013(13)
C15 0.0352(18) 0.0305(18) 0.0376(18) 0.0089(14) 0.0072(14) 0.0009(14)
C24 0.0367(17) 0.0263(16) 0.0237(15) 0.0005(12) 0.0090(13) 0.0048(13)
C36 0.0352(17) 0.0240(16) 0.0347(17) -0.0002(13) 0.0119(13) 0.0007(13)
C1 0.0366(18) 0.040(2) 0.0360(18) -0.0090(14) 0.0079(14) -0.0020(14)
C13 0.0217(15) 0.0275(15) 0.0219(15) 0.0001(12) 0.0025(11) 0.0012(12)
C23 0.0422(18) 0.0281(17) 0.0283(16) 0.0034(13) 0.0052(14) 0.0079(13)
C3 0.0246(16) 0.051(2) 0.0254(16) 0.0083(14) 0.0027(13) 0.0083(14)
C9 0.046(2) 0.0326(18) 0.0342(17) 0.0033(13) 0.0248(15) 0.0037(14)
C18 0.0267(17) 0.0314(18) 0.0416(18) 0.0022(14) -0.0058(14) -0.0013(13)
C28 0.0317(17) 0.0320(18) 0.0318(16) 0.0008(13) -0.0005(13) -0.0091(13)
C21 0.0389(18) 0.0354(18) 0.0202(15) 0.0013(13) 0.0050(13) 0.0044(14)
C22 0.0421(19) 0.0352(18) 0.0235(15) 0.0042(13) 0.0052(13) 0.0042(14)
C16 0.0392(19) 0.0317(18) 0.0428(19) 0.0029(15) 0.0117(15) -0.0055(14)
C33 0.053(2) 0.0351(19) 0.0346(17) 0.0035(15) 0.0243(16) 0.0010(16)
C17 0.0357(18) 0.0316(18) 0.0445(19) -0.0014(15) -0.0026(15) -0.0078(14)
C35 0.051(2) 0.0308(18) 0.0405(19) 0.0083(14) 0.0209(16) 0.0052(15)
C4 0.0265(18) 0.072(3) 0.040(2) 0.0239(19) 0.0016(15) 0.0044(17)
C34 0.056(2) 0.0315(19) 0.0419(19) 0.0082(15) 0.0243(17) -0.0006(16)
C5 0.043(3) 0.146(5) 0.050(3) 0.034(3) 0.026(2) 0.010(3)
C6 0.072(3) 0.069(3) 0.078(3) 0.038(3) -0.002(3) -0.007(2)
C1A 0.086(3) 0.068(3) 0.062(3) -0.005(2) 0.022(2) -0.016(3)
C1B 0.084(3) 0.067(3) 0.074(3) 0.000(3) 0.026(3) -0.008(3)
C1C 0.090(4) 0.088(4) 0.087(4) 0.006(3) 0.004(3) -0.035(3)
C1D 0.078(4) 0.077(4) 0.173(7) -0.011(4) 0.048(4) -0.004(3)
C1W 0.051(3) 0.063(3) 0.122(4) -0.014(3) 0.020(3) -0.007(2)

loop_
_atom_type_symbol
_atom_type_description
_atom_type_scat_dispersion_real
_atom_type_scat_dispersion_imag
_atom_type_scat_source
C C 0.0181 0.0091 'International Tables Vol C Tables 4.2.6.8 and 6.1.1.4'
H H 0.0000 0.0000 'International Tables Vol C Tables 4.2.6.8 and 6.1.1.4'
P P 0.2955 0.4335 'International Tables Vol C Tables 4.2.6.8 and 6.1.1.4'
Pd Pd 0.1215 3.9337 'International Tables Vol C Tables 4.2.6.8 and 6.1.1.4'
Si Si 0.2541 0.3302 'International Tables Vol C Tables 4.2.6.8 and 6.1.1.4'

loop_
_geom_angle_atom_site_label_1
_geom_angle_atom_site_label_2
_geom_angle_atom_site_label_3
_geom_angle
P1 Pd1 P2 111.50(3)
P1 Pd1 Si1 85.12(3)
Si1 Pd1 P2 162.71(3)
C30 Pd1 P1 179.13(8)
C30 Pd1 P2 68.71(9)
C30 Pd1 Si1 94.60(9)
C12 P1 Pd1 112.28(10)
C12 P1 C19 103.54(14)
C12 P1 C13 106.56(14)
C19 P1 Pd1 115.46(11)
C13 P1 Pd1 112.87(9)
C13 P1 C19 105.25(13)
C25 P2 Pd1 80.67(11)
C25 P2 C37 107.25(13)
C25 P2 C31 108.06(14)
C37 P2 Pd1 127.38(10)
C31 P2 Pd1 122.87(10)
C31 P2 C37 104.33(13)
C2 Si1 Pd1 112.42(12)
C2 Si1 C7 108.29(15)
C7 Si1 Pd1 108.29(9)
C1 Si1 Pd1 117.14(11)
C1 Si1 C2 105.28(15)
C1 Si1 C7 104.90(14)
C39 C38 C37 111.2(3)
C11 C12 P1 123.6(2)
C11 C12 C7 120.8(3)
C7 C12 P1 115.5(2)
C26 C25 P2 131.3(3)
C30 C25 P2 105.6(2)
C30 C25 C26 123.1(3)
C10 C11 C12 120.0(3)
C27 C26 C25 118.5(3)
C41 C42 C37 111.3(3)
C3 C2 Si1 115.4(2)
C40 C39 C38 111.5(3)
C25 C30 Pd1 104.8(2)
C25 C30 C29 116.5(3)
C29 C30 Pd1 138.6(2)
C39 C40 C41 111.7(3)
C11 C10 C9 119.8(3)
C9 C8 C7 121.3(3)
C12 C7 Si1 118.4(2)
C12 C7 C8 117.8(3)
C8 C7 Si1 123.5(2)
C26 C27 C28 119.7(3)
C28 C29 C30 120.8(3)
C38 C37 P2 111.9(2)
C42 C37 P2 110.4(2)
C42 C37 C38 110.4(2)
C33 C32 C31 111.1(3)
C32 C31 P2 115.9(2)
C32 C31 C36 110.0(3)
C36 C31 P2 110.1(2)
C20 C19 P1 111.8(2)
C20 C19 C24 111.1(3)
C24 C19 P1 109.2(2)
C19 C20 C21 111.8(3)
C15 C14 C13 110.8(3)
C42 C41 C40 110.8(3)
C14 C15 C16 112.7(3)
C23 C24 C19 111.8(2)
C35 C36 C31 111.0(3)
C14 C13 P1 112.0(2)
C14 C13 C18 109.1(3)
C18 C13 P1 116.5(2)
C22 C23 C24 110.8(3)
C4 C3 C2 129.1(4)
C8 C9 C10 120.2(3)
C17 C18 C13 110.6(3)
C27 C28 C29 121.2(3)
C22 C21 C20 111.6(3)
C23 C22 C21 111.3(3)
C17 C16 C15 111.1(3)
C32 C33 C34 111.1(3)
C16 C17 C18 111.3(3)
C34 C35 C36 111.2(3)
C3 C4 C5 121.9(4)
C3 C4 C6 122.1(4)
C6 C4 C5 116.0(4)
C35 C34 C33 111.3(3)
C1W C1B C1A 111.4(5)
C1C C1D C1W 115.5(6)
C1B C1W C1D 115.7(5)

loop_
_geom_bond_atom_site_label_1
_geom_bond_atom_site_label_2
_geom_bond_distance
Pd1 P1 2.2896(7)
Pd1 P2 2.4370(7)
Pd1 Si1 2.3007(8)
Pd1 C30 2.085(3)
P1 C12 1.831(3)
P1 C19 1.847(3)
P1 C13 1.842(3)
P2 C25 1.813(3)
P2 C37 1.845(3)
P2 C31 1.843(3)
Si1 C2 1.895(3)
Si1 C7 1.905(3)
Si1 C1 1.889(3)
C38 C39 1.528(4)
C38 C37 1.535(4)
C12 C11 1.400(5)
C12 C7 1.403(4)
C25 C26 1.402(5)
C25 C30 1.397(5)
C11 C10 1.387(5)
C26 C27 1.385(5)
C42 C37 1.528(4)
C42 C41 1.524(4)
C2 C3 1.483(5)
C39 C40 1.516(4)
C30 C29 1.407(4)
C40 C41 1.527(4)
C10 C9 1.392(5)
C8 C7 1.404(4)
C8 C9 1.381(5)
C27 C28 1.386(5)
C29 C28 1.388(5)
C32 C31 1.526(4)
C32 C33 1.525(4)
C31 C36 1.534(4)
C19 C20 1.528(4)
C19 C24 1.528(4)
C20 C21 1.530(4)
C14 C15 1.525(5)
C14 C13 1.532(4)
C15 C16 1.529(5)
C24 C23 1.528(4)
C36 C35 1.523(4)
C13 C18 1.538(4)
C23 C22 1.524(5)
C3 C4 1.329(5)
C18 C17 1.521(5)
C21 C22 1.525(5)
C16 C17 1.519(5)
C33 C34 1.526(5)
C35 C34 1.522(5)
C4 C5 1.512(7)
C4 C6 1.501(7)
C1A C1B 1.505(6)
C1B C1W 1.476(6)
C1C C1D 1.504(8)
C1D C1W 1.539(7)
